data_7007438
loop_
_publ_author_name
'Jos\'e Calhorda, Maria'
'Costa, Paulo J.'
'Crespo, Olga'
'Gimeno, M Concepci\'on'
'Jones, Peter G.'
'Laguna, Antonio'
'Naranjo, Mar'
'Quintal, Susana'
'Shi, Yu-Jun'
'Villacampa, M. Dolores'

_publ_section_title
;
 Group 11 complexes with the bis(3,5-dimethylpyrazol-1-yl)methane
 ligand. How secondary bonds can influence the coordination environment
 of Ag(I): the role of coordinated water in [Ag2(mu-L)2(OH2)2](OTf)2.
;
_journal_issue 34
_journal_name_full 'Dalton transactions (Cambridge, England : 2003)'
_journal_page_first 4104
_journal_page_last 4113
_journal_paper_doi 10.1039/b605034d
_journal_year 2006
_chemical_formula_sum 'C23 H32 Ag F3 N8 O3 S'
_chemical_formula_weight 665.50
_chemical_name_systematic
;
?
;
_space_group_IT_number 14
_symmetry_cell_setting monoclinic
_symmetry_space_group_name_Hall '-P 2ybc'
_symmetry_space_group_name_H-M 'P 1 21/c 1'
_atom_sites_solution_hydrogens geom
_atom_sites_solution_primary direct
_atom_sites_solution_secondary difmap
_audit_creation_method SHELXL-97
_cell_angle_alpha 90.00
_cell_angle_beta 112.878(6)
_cell_angle_gamma 90.00
_cell_formula_units_Z 4
_cell_length_a 13.8993(6)
_cell_length_b 15.4860(6)
_cell_length_c 14.2529(6)
_cell_measurement_reflns_used 8294
_cell_measurement_temperature 100(2)
_cell_measurement_theta_max 32.1
_cell_measurement_theta_min 4.0
_cell_volume 2826.5(2)
_computing_cell_refinement 'Crysalis RED'
_computing_data_collection 'Crysalis CCD'
_computing_data_reduction 'Crysalis RED'
_computing_molecular_graphics 'XP, SHELXTL v. 6.10 (Bruker, 2000)'
_computing_publication_material 'XCIF, SHELXTL v. 6.10 (Bruker, 2000)'
_computing_structure_refinement 'SHELXL-97 (Sheldrick, 1997)'
_computing_structure_solution 'SHELXS-97 (Sheldrick, 1990)'
_diffrn_ambient_temperature 100(2)
_diffrn_detector_area_resol_mean 16.06
_diffrn_measured_fraction_theta_full 0.900
_diffrn_measured_fraction_theta_max 0.900
_diffrn_measurement_device_type 'Xcalibur Oxford Diffraction'
_diffrn_measurement_method '\w rotations with narrow frames'
_diffrn_radiation_monochromator graphite
_diffrn_radiation_source 'fine-focus sealed tube'
_diffrn_radiation_type MoK\a
_diffrn_radiation_wavelength 0.71073
_diffrn_reflns_av_R_equivalents 0.0161
_diffrn_reflns_av_sigmaI/netI 0.0206
_diffrn_reflns_limit_h_max 19
_diffrn_reflns_limit_h_min -20
_diffrn_reflns_limit_k_max 22
_diffrn_reflns_limit_k_min -20
_diffrn_reflns_limit_l_max 21
_diffrn_reflns_limit_l_min -17
_diffrn_reflns_number 24203
_diffrn_reflns_theta_full 32.06
_diffrn_reflns_theta_max 32.06
_diffrn_reflns_theta_min 3.91
_exptl_absorpt_coefficient_mu 0.847
_exptl_absorpt_correction_T_max 0.8489
_exptl_absorpt_correction_T_min 0.7022
_exptl_absorpt_correction_type multi-scan
_exptl_absorpt_process_details
;
SADABS; Area-Detector Absorption Correction. Bruker-AXS
within SAINT+ package, v. 6.02 (1999).
;
_exptl_crystal_colour colourless
_exptl_crystal_density_diffrn 1.564
_exptl_crystal_density_method 'not measured'
_exptl_crystal_description prism
_exptl_crystal_F_000 1360
_exptl_crystal_size_max 0.42
_exptl_crystal_size_mid 0.32
_exptl_crystal_size_min 0.20
_refine_diff_density_max 1.108
_refine_diff_density_min -0.617
_refine_diff_density_rms 0.071
_refine_ls_extinction_method none
_refine_ls_goodness_of_fit_ref 1.117
_refine_ls_hydrogen_treatment constr
_refine_ls_matrix_type full
_refine_ls_number_parameters 360
_refine_ls_number_reflns 8881
_refine_ls_number_restraints 0
_refine_ls_restrained_S_all 1.117
_refine_ls_R_factor_all 0.0349
_refine_ls_R_factor_gt 0.0282
_refine_ls_shift/su_max 0.003
_refine_ls_shift/su_mean 0.000
_refine_ls_structure_factor_coef Fsqd
_refine_ls_weighting_details 'calc w=1/[\s^2^(Fo^2^)+(0.0375P)^2^+1.7276P] where P=(Fo^2^+2Fc^2^)/3'
_refine_ls_weighting_scheme calc
_refine_ls_wR_factor_gt 0.0760
_refine_ls_wR_factor_ref 0.0778
_reflns_number_gt 7695
_reflns_number_total 8881
_reflns_threshold_expression >2sigma(I)
_cod_data_source_file b605034d.txt
_cod_data_source_block c60s
_cod_depositor_comments
;
The following automatic conversions were performed:
'_symmetry_cell_setting' value 'MOnoclinic' changed to 'monoclinic'
according to '/home/saulius/struct/CIF-dictionaries/cif_core.dic'
dictionary named 'cif_core.dic' version 2.4.1 from 2010-06-29.

Automatic conversion script
Id: cif_fix_enum 1527 2010-12-29 10:47:43Z saulius 

The following automatic conversions were performed:

'_refine_ls_hydrogen_treatment' value 'constrained' was replaced with
the value 'constr' as specified in the replacement file
'src/cod-tools/trunk/data/replacement-values/replacement_values.lst'.

Automatic conversion script
Id: cif_fix_values 5376 2017-05-30 11:51:03Z andrius 
;
_cod_original_sg_symbol_H-M P2(1)/c
_cod_database_code 7007438

loop_
_symmetry_equiv_pos_as_xyz
'x, y, z'
'-x, y+1/2, -z+1/2'
'-x, -y, -z'
'x, -y-1/2, z-1/2'

loop_
_atom_site_label
_atom_site_type_symbol
_atom_site_fract_x
_atom_site_fract_y
_atom_site_fract_z
_atom_site_U_iso_or_equiv
_atom_site_adp_type
_atom_site_occupancy
_atom_site_symmetry_multiplicity
_atom_site_calc_flag
_atom_site_refinement_flags
_atom_site_disorder_assembly
_atom_site_disorder_group
Ag1 Ag 0.169070(10) 0.390384(8) 0.720954(9) 0.02040(4) Uani 1 1 d . . .
N1 N 0.20258(10) 0.47417(9) 0.86473(10) 0.0174(2) Uani 1 1 d . . .
N2 N 0.28057(10) 0.53460(8) 0.88518(10) 0.0160(2) Uani 1 1 d . . .
N3 N 0.35454(10) 0.52770(8) 0.75773(10) 0.0163(2) Uani 1 1 d . . .
N4 N 0.31497(10) 0.45149(9) 0.71117(10) 0.0180(2) Uani 1 1 d . . .
N5 N 0.04374(10) 0.33572(9) 0.58200(10) 0.0176(2) Uani 1 1 d . . .
N6 N -0.01205(10) 0.26438(9) 0.58694(10) 0.0161(2) Uani 1 1 d . . .
N7 N 0.10990(10) 0.18993(8) 0.73360(10) 0.0155(2) Uani 1 1 d . . .
N8 N 0.19027(10) 0.24486(9) 0.78504(10) 0.0173(2) Uani 1 1 d . . .
C1 C 0.21165(13) 0.44389(11) 0.95585(12) 0.0193(3) Uani 1 1 d . . .
C2 C 0.14087(15) 0.37421(12) 0.96429(15) 0.0261(3) Uani 1 1 d . . .
H2A H 0.0686 0.3879 0.9198 0.039 Uiso 1 1 calc R . .
H2B H 0.1468 0.3702 1.0349 0.039 Uiso 1 1 calc R . .
H2C H 0.1609 0.3189 0.9436 0.039 Uiso 1 1 calc R . .
C3 C 0.29394(13) 0.48545(11) 1.03424(12) 0.0214(3) Uani 1 1 d . . .
H3 H 0.3154 0.4762 1.1054 0.026 Uiso 1 1 calc R . .
C4 C 0.33738(12) 0.54257(10) 0.98709(12) 0.0186(3) Uani 1 1 d . . .
C5 C 0.42690(15) 0.60351(12) 1.03101(14) 0.0267(4) Uani 1 1 d . . .
H5A H 0.4869 0.5815 1.0183 0.040 Uiso 1 1 calc R . .
H5B H 0.4457 0.6087 1.1046 0.040 Uiso 1 1 calc R . .
H5C H 0.4069 0.6603 0.9990 0.040 Uiso 1 1 calc R . .
C6 C 0.29360(12) 0.57809(10) 0.80107(12) 0.0166(3) Uani 1 1 d . . .
H6A H 0.3287 0.6342 0.8250 0.020 Uiso 1 1 calc R . .
H6B H 0.2240 0.5899 0.7474 0.020 Uiso 1 1 calc R . .
C7 C 0.44719(12) 0.54739(11) 0.75076(12) 0.0178(3) Uani 1 1 d . . .
C8 C 0.50342(14) 0.63041(12) 0.78955(15) 0.0244(3) Uani 1 1 d . . .
H8A H 0.4592 0.6789 0.7533 0.037 Uiso 1 1 calc R . .
H8B H 0.5686 0.6312 0.7782 0.037 Uiso 1 1 calc R . .
H8C H 0.5193 0.6356 0.8626 0.037 Uiso 1 1 calc R . .
C9 C 0.46886(13) 0.47943(11) 0.69939(12) 0.0202(3) Uani 1 1 d . . .
H9 H 0.5287 0.4729 0.6833 0.024 Uiso 1 1 calc R . .
C10 C 0.38458(13) 0.42177(11) 0.67572(12) 0.0186(3) Uani 1 1 d . . .
C11 C 0.36411(15) 0.33988(12) 0.61557(14) 0.0259(3) Uani 1 1 d . . .
H11A H 0.3233 0.3006 0.6396 0.039 Uiso 1 1 calc R . .
H11B H 0.4307 0.3126 0.6244 0.039 Uiso 1 1 calc R . .
H11C H 0.3250 0.3528 0.5433 0.039 Uiso 1 1 calc R . .
C12 C 0.01449(13) 0.35279(11) 0.48269(12) 0.0191(3) Uani 1 1 d . . .
C13 C 0.06345(15) 0.42548(12) 0.44838(14) 0.0271(4) Uani 1 1 d . . .
H13A H 0.1042 0.4613 0.5071 0.041 Uiso 1 1 calc R . .
H13B H 0.0088 0.4606 0.3984 0.041 Uiso 1 1 calc R . .
H13C H 0.1096 0.4022 0.4172 0.041 Uiso 1 1 calc R . .
C14 C -0.06141(13) 0.29287(11) 0.42411(12) 0.0197(3) Uani 1 1 d . . .
H14 H -0.0951 0.2911 0.3520 0.024 Uiso 1 1 calc R . .
C15 C -0.07699(12) 0.23716(11) 0.49260(12) 0.0178(3) Uani 1 1 d . . .
C16 C -0.14992(14) 0.16289(12) 0.47636(13) 0.0248(3) Uani 1 1 d . . .
H16A H -0.1098 0.1101 0.5034 0.037 Uiso 1 1 calc R . .
H16B H -0.1912 0.1558 0.4033 0.037 Uiso 1 1 calc R . .
H16C H -0.1968 0.1739 0.5116 0.037 Uiso 1 1 calc R . .
C17 C 0.00600(11) 0.22653(10) 0.68559(11) 0.0161(3) Uani 1 1 d . . .
H17A H -0.0035 0.2715 0.7307 0.019 Uiso 1 1 calc R . .
H17B H -0.0464 0.1807 0.6770 0.019 Uiso 1 1 calc R . .
C18 C 0.14353(12) 0.10713(10) 0.73576(11) 0.0164(3) Uani 1 1 d . . .
C19 C 0.07260(14) 0.03306(11) 0.68689(13) 0.0228(3) Uani 1 1 d . . .
H19A H 0.0134 0.0333 0.7080 0.034 Uiso 1 1 calc R . .
H19B H 0.1111 -0.0213 0.7080 0.034 Uiso 1 1 calc R . .
H19C H 0.0468 0.0386 0.6127 0.034 Uiso 1 1 calc R . .
C20 C 0.25030(12) 0.10869(10) 0.79097(12) 0.0185(3) Uani 1 1 d . . .
H20 H 0.2969 0.0610 0.8064 0.022 Uiso 1 1 calc R . .
C21 C 0.27581(12) 0.19551(11) 0.81958(11) 0.0175(3) Uani 1 1 d . . .
C22 C 0.37986(13) 0.23572(12) 0.87973(13) 0.0231(3) Uani 1 1 d . . .
H22A H 0.4086 0.2608 0.8330 0.035 Uiso 1 1 calc R . .
H22B H 0.4277 0.1915 0.9217 0.035 Uiso 1 1 calc R . .
H22C H 0.3713 0.2811 0.9237 0.035 Uiso 1 1 calc R . .
S2 S 0.70544(3) 0.17403(2) 0.15515(3) 0.01727(7) Uani 1 1 d . . .
O1 O 0.72045(12) 0.10540(8) 0.22787(10) 0.0303(3) Uani 1 1 d . . .
O2 O 0.79389(10) 0.23013(10) 0.17385(11) 0.0330(3) Uani 1 1 d . . .
O3 O 0.60788(10) 0.21951(9) 0.12685(12) 0.0320(3) Uani 1 1 d . . .
C23 C 0.6912(2) 0.11646(13) 0.03922(16) 0.0384(5) Uani 1 1 d . . .
F1 F 0.77695(19) 0.07345(13) 0.05022(15) 0.0786(6) Uani 1 1 d . . .
F2 F 0.61253(18) 0.06007(11) 0.01564(11) 0.0728(6) Uani 1 1 d . . .
F3 F 0.67076(14) 0.17007(10) -0.03955(10) 0.0530(4) Uani 1 1 d . . .

loop_
_atom_site_aniso_label
_atom_site_aniso_U_11
_atom_site_aniso_U_22
_atom_site_aniso_U_33
_atom_site_aniso_U_23
_atom_site_aniso_U_13
_atom_site_aniso_U_12
Ag1 0.02173(6) 0.01600(6) 0.02181(6) -0.00347(4) 0.00665(5) -0.00549(4)
N1 0.0177(6) 0.0151(6) 0.0214(6) -0.0044(5) 0.0098(5) -0.0033(5)
N2 0.0166(6) 0.0132(6) 0.0187(6) -0.0016(4) 0.0074(5) -0.0011(4)
N3 0.0173(6) 0.0124(6) 0.0212(6) -0.0009(4) 0.0096(5) -0.0008(4)
N4 0.0204(6) 0.0141(6) 0.0213(6) -0.0027(5) 0.0103(5) -0.0012(5)
N5 0.0190(6) 0.0168(6) 0.0176(6) 0.0001(5) 0.0078(5) -0.0031(5)
N6 0.0156(6) 0.0164(6) 0.0152(5) 0.0005(4) 0.0047(5) -0.0017(5)
N7 0.0138(5) 0.0150(6) 0.0161(5) 0.0000(4) 0.0041(4) -0.0013(4)
N8 0.0155(6) 0.0168(6) 0.0176(6) -0.0019(5) 0.0042(5) -0.0034(5)
C1 0.0213(7) 0.0166(7) 0.0232(7) -0.0007(6) 0.0122(6) 0.0014(6)
C2 0.0310(9) 0.0231(8) 0.0313(9) -0.0014(7) 0.0199(7) -0.0053(7)
C3 0.0247(8) 0.0194(7) 0.0194(7) 0.0016(6) 0.0077(6) 0.0023(6)
C4 0.0182(7) 0.0158(7) 0.0195(7) -0.0014(5) 0.0048(6) 0.0015(5)
C5 0.0253(8) 0.0231(8) 0.0239(8) 0.0006(6) 0.0012(7) -0.0050(6)
C6 0.0174(7) 0.0120(6) 0.0213(7) -0.0003(5) 0.0085(6) 0.0013(5)
C7 0.0160(6) 0.0182(7) 0.0196(7) 0.0043(5) 0.0073(5) 0.0006(5)
C8 0.0201(7) 0.0211(8) 0.0334(9) 0.0012(6) 0.0118(7) -0.0032(6)
C9 0.0182(7) 0.0238(8) 0.0209(7) 0.0034(6) 0.0102(6) 0.0036(6)
C10 0.0205(7) 0.0184(7) 0.0178(6) 0.0013(5) 0.0083(6) 0.0037(6)
C11 0.0291(8) 0.0243(8) 0.0261(8) -0.0062(6) 0.0126(7) 0.0039(7)
C12 0.0213(7) 0.0194(7) 0.0184(7) 0.0009(5) 0.0096(6) 0.0008(6)
C13 0.0347(9) 0.0262(9) 0.0254(8) 0.0033(7) 0.0171(7) -0.0043(7)
C14 0.0208(7) 0.0216(8) 0.0157(6) -0.0001(5) 0.0059(6) 0.0030(6)
C15 0.0160(6) 0.0187(7) 0.0166(6) -0.0011(5) 0.0041(5) 0.0012(5)
C16 0.0235(8) 0.0247(8) 0.0213(7) -0.0025(6) 0.0032(6) -0.0072(6)
C17 0.0149(6) 0.0176(7) 0.0157(6) 0.0014(5) 0.0059(5) -0.0003(5)
C18 0.0194(7) 0.0145(7) 0.0164(6) 0.0007(5) 0.0080(5) -0.0013(5)
C19 0.0236(8) 0.0164(7) 0.0260(8) -0.0018(6) 0.0069(6) -0.0040(6)
C20 0.0178(6) 0.0171(7) 0.0203(7) 0.0022(5) 0.0072(5) 0.0026(6)
C21 0.0165(6) 0.0194(7) 0.0154(6) 0.0011(5) 0.0049(5) -0.0008(5)
C22 0.0168(7) 0.0274(8) 0.0218(7) -0.0007(6) 0.0038(6) -0.0046(6)
S2 0.01615(16) 0.01517(17) 0.01850(16) -0.00244(13) 0.00458(13) 0.00040(13)
O1 0.0410(8) 0.0230(6) 0.0219(6) 0.0032(5) 0.0069(5) 0.0045(5)
O2 0.0223(6) 0.0387(8) 0.0366(7) -0.0086(6) 0.0100(6) -0.0119(6)
O3 0.0218(6) 0.0252(7) 0.0500(8) 0.0061(6) 0.0150(6) 0.0063(5)
C23 0.0662(15) 0.0243(10) 0.0248(9) -0.0061(7) 0.0178(10) -0.0011(9)
F1 0.1274(18) 0.0616(11) 0.0724(12) 0.0017(9) 0.0668(13) 0.0484(12)
F2 0.1277(17) 0.0465(9) 0.0334(7) -0.0198(6) 0.0193(9) -0.0473(10)
F3 0.0889(12) 0.0457(8) 0.0229(6) -0.0001(5) 0.0199(7) -0.0083(8)

loop_
_atom_type_symbol
_atom_type_description
_atom_type_scat_dispersion_real
_atom_type_scat_dispersion_imag
_atom_type_scat_source
C C 0.0033 0.0016 'International Tables Vol C Tables 4.2.6.8 and 6.1.1.4'
H H 0.0000 0.0000 'International Tables Vol C Tables 4.2.6.8 and 6.1.1.4'
N N 0.0061 0.0033 'International Tables Vol C Tables 4.2.6.8 and 6.1.1.4'
O O 0.0106 0.0060 'International Tables Vol C Tables 4.2.6.8 and 6.1.1.4'
F F 0.0171 0.0103 'International Tables Vol C Tables 4.2.6.8 and 6.1.1.4'
S S 0.1246 0.1234 'International Tables Vol C Tables 4.2.6.8 and 6.1.1.4'
Ag Ag -0.8971 1.1015 'International Tables Vol C Tables 4.2.6.8 and 6.1.1.4'

loop_
_geom_angle_atom_site_label_1
_geom_angle_atom_site_label_2
_geom_angle_atom_site_label_3
_geom_angle
_geom_angle_site_symmetry_1
_geom_angle_site_symmetry_3
_geom_angle_publ_flag
N5 Ag1 N4 120.41(5) . . y
N5 Ag1 N1 144.73(5) . . y
N4 Ag1 N1 86.80(5) . . y
N5 Ag1 N8 85.40(5) . . y
N4 Ag1 N8 115.42(5) . . y
N1 Ag1 N8 103.66(5) . . y
C1 N1 N2 105.27(13) . . ?
C1 N1 Ag1 124.94(11) . . ?
N2 N1 Ag1 116.11(9) . . ?
C4 N2 N1 111.72(13) . . ?
C4 N2 C6 129.34(13) . . ?
N1 N2 C6 118.92(13) . . ?
N4 N3 C7 111.87(13) . . ?
N4 N3 C6 118.73(12) . . ?
C7 N3 C6 129.29(14) . . ?
C10 N4 N3 105.57(13) . . ?
C10 N4 Ag1 132.02(11) . . ?
N3 N4 Ag1 121.88(9) . . ?
C12 N5 N6 105.60(13) . . ?
C12 N5 Ag1 132.40(11) . . ?
N6 N5 Ag1 121.53(9) . . ?
C15 N6 N5 111.75(13) . . ?
C15 N6 C17 129.00(13) . . ?
N5 N6 C17 119.21(12) . . ?
C18 N7 N8 111.83(12) . . ?
C18 N7 C17 130.43(13) . . ?
N8 N7 C17 117.73(12) . . ?
C21 N8 N7 105.43(13) . . ?
C21 N8 Ag1 129.47(10) . . ?
N7 N8 Ag1 115.14(9) . . ?
N1 C1 C3 110.54(14) . . ?
N1 C1 C2 120.88(15) . . ?
C3 C1 C2 128.57(15) . . ?
C4 C3 C1 106.29(14) . . ?
N2 C4 C3 106.17(14) . . ?
N2 C4 C5 123.21(15) . . ?
C3 C4 C5 130.61(15) . . ?
N2 C6 N3 112.56(12) . . ?
N3 C7 C9 105.96(14) . . ?
N3 C7 C8 122.56(14) . . ?
C9 C7 C8 131.41(15) . . ?
C7 C9 C10 106.15(14) . . ?
N4 C10 C9 110.43(14) . . ?
N4 C10 C11 120.34(15) . . ?
C9 C10 C11 129.16(15) . . ?
N5 C12 C14 110.25(14) . . ?
N5 C12 C13 120.38(15) . . ?
C14 C12 C13 129.35(15) . . ?
C15 C14 C12 106.22(14) . . ?
N6 C15 C14 106.17(14) . . ?
N6 C15 C16 122.79(14) . . ?
C14 C15 C16 131.00(15) . . ?
N7 C17 N6 112.31(12) . . ?
N7 C18 C20 106.23(13) . . ?
N7 C18 C19 123.60(14) . . ?
C20 C18 C19 130.17(15) . . ?
C18 C20 C21 105.95(14) . . ?
N8 C21 C20 110.56(14) . . ?
N8 C21 C22 119.69(15) . . ?
C20 C21 C22 129.75(15) . . ?
O3 S2 O1 114.79(9) . . ?
O3 S2 O2 113.52(9) . . ?
O1 S2 O2 115.86(9) . . ?
O3 S2 C23 103.13(11) . . ?
O1 S2 C23 103.06(9) . . ?
O2 S2 C23 104.30(10) . . ?
F1 C23 F3 107.5(2) . . ?
F1 C23 F2 108.2(2) . . ?
F3 C23 F2 108.0(2) . . ?
F1 C23 S2 111.39(17) . . ?
F3 C23 S2 111.81(14) . . ?
F2 C23 S2 109.77(17) . . ?

loop_
_geom_bond_atom_site_label_1
_geom_bond_atom_site_label_2
_geom_bond_distance
_geom_bond_site_symmetry_2
_geom_bond_publ_flag
Ag1 N5 2.2341(13) . y
Ag1 N4 2.2906(13) . y
Ag1 N1 2.3146(13) . y
Ag1 N8 2.4064(14) . y
N1 C1 1.340(2) . ?
N1 N2 1.3747(18) . ?
N2 C4 1.363(2) . ?
N2 C6 1.447(2) . ?
N3 N4 1.3609(18) . ?
N3 C7 1.3640(19) . ?
N3 C6 1.454(2) . ?
N4 C10 1.335(2) . ?
N5 C12 1.338(2) . ?
N5 N6 1.3672(18) . ?
N6 C15 1.3626(19) . ?
N6 C17 1.4525(19) . ?
N7 C18 1.361(2) . ?
N7 N8 1.3682(18) . ?
N7 C17 1.4515(19) . ?
N8 C21 1.336(2) . ?
C1 C3 1.406(2) . ?
C1 C2 1.496(2) . ?
C3 C4 1.383(2) . ?
C4 C5 1.492(2) . ?
C7 C9 1.381(2) . ?
C7 C8 1.494(2) . ?
C9 C10 1.406(2) . ?
C10 C11 1.495(2) . ?
C12 C14 1.409(2) . ?
C12 C13 1.493(2) . ?
C14 C15 1.381(2) . ?
C15 C16 1.491(2) . ?
C18 C20 1.383(2) . ?
C18 C19 1.496(2) . ?
C20 C21 1.410(2) . ?
C21 C22 1.500(2) . ?
S2 O3 1.4396(13) . ?
S2 O1 1.4419(14) . ?
S2 O2 1.4430(14) . ?
S2 C23 1.819(2) . ?
C23 F1 1.321(3) . ?
C23 F3 1.335(2) . ?
C23 F2 1.336(3) . ?

loop_
_geom_hbond_atom_site_label_D
_geom_hbond_atom_site_label_H
_geom_hbond_atom_site_label_A
_geom_hbond_distance_DH
_geom_hbond_distance_HA
_geom_hbond_distance_DA
_geom_hbond_angle_DHA
_geom_hbond_site_symmetry_A
C11 H11B O3 0.98 2.50 3.454(2) 164.5 4_566
C5 H5C O3 0.98 2.54 3.459(2) 156.6 3_666
C6 H6A O3 0.99 2.43 3.415(2) 172.4 3_666
C19 H19B O1 0.98 2.52 3.410(2) 151.0 3_656
C16 H16B O1 0.98 2.45 3.409(2) 167.3 1_455
